data_7154126
loop_
_publ_author_name
'Yagishita, Fumitoshi'
'Baba, Nozomi'
'Ueda, Yuki'
'Katabira, Satoshi'
'Kasashima, Yoshio'
'Mino, Takashi'
'Sakamoto, Masami'

_publ_section_title
;
 Diastereoselective photodimerization reactions of chromone-2-carboxamides
 to construct a C2-chiral scaffold.
;
_journal_issue 47
_journal_name_full 'Organic &amp; biomolecular chemistry'
_journal_page_first 9644
_journal_page_last 9649
_journal_paper_doi 10.1039/c4ob01827c
_journal_volume 12
_journal_year 2014
_chemical_absolute_configuration syn
_chemical_formula_sum 'C18 H15 N O3'
_chemical_formula_weight 293.31
_chemical_melting_point 396.5(5)
_chemical_name_systematic (R)-N-(1-Phenylethyl)-2-chromonecarboxamide
_space_group_crystal_system trigonal
_space_group_IT_number 145
_space_group_name_Hall 'P 32'
_space_group_name_H-M_alt 'P 32'
_symmetry_space_group_name_Hall 'P 32'
_symmetry_space_group_name_H-M 'P 32'
_atom_sites_solution_hydrogens geom
_atom_sites_solution_primary 'SHELXT(George Sheldrick, 2012)'
_atom_sites_solution_secondary difmap
_cell_angle_alpha 90
_cell_angle_beta 90
_cell_angle_gamma 120
_cell_formula_units_Z 12
_cell_length_a 13.4156(6)
_cell_length_b 13.4156(6)
_cell_length_c 28.8130(14)
_cell_measurement_reflns_used 9669
_cell_measurement_temperature 173
_cell_measurement_theta_max 66.7371
_cell_measurement_theta_min 3.8046
_cell_volume 4491.0(4)
_computing_cell_refinement 'SAINT V8.32B (Bruker AXS Inc., 2013)'
_computing_data_reduction 'SAINT V8.32B (Bruker AXS Inc., 2013)'
_computing_structure_refinement 'SHELXL-2013 (Sheldrick, 2013)'
_diffrn_ambient_temperature 173
_diffrn_detector_area_resol_mean 8.3333
_diffrn_measured_fraction_theta_full 0.998
_diffrn_measured_fraction_theta_max 0.998
_diffrn_measurement_device_type 'Bruker APEXII CCD area detector'
_diffrn_measurement_method '\f and \w scans'
_diffrn_radiation_monochromator 'Bruker Helios multilayer confocal mirror'
_diffrn_radiation_type CuK\a
_diffrn_radiation_wavelength 1.54178
_diffrn_reflns_av_R_equivalents 0.0469
_diffrn_reflns_limit_h_max 7
_diffrn_reflns_limit_h_min -15
_diffrn_reflns_limit_k_max 15
_diffrn_reflns_limit_k_min 0
_diffrn_reflns_limit_l_max 34
_diffrn_reflns_limit_l_min 0
_diffrn_reflns_number 5285
_diffrn_reflns_theta_full 66.73
_diffrn_reflns_theta_max 66.73
_diffrn_reflns_theta_min 3.80
_diffrn_source 'Bruker TXS fine-focus rotating anode'
_exptl_absorpt_coefficient_mu 0.725
_exptl_absorpt_correction_T_max 0.87
_exptl_absorpt_correction_T_min 0.78
_exptl_absorpt_correction_type empirical
_exptl_absorpt_process_details 'SADABS V2012/1 (Bruker AXS Inc.)'
_exptl_crystal_colour colourless
_exptl_crystal_density_diffrn 1.301
_exptl_crystal_density_method 'not measured'
_exptl_crystal_description prismatic
_exptl_crystal_F_000 1848
_exptl_crystal_recrystallization_method 'Re-crystallisation from solvent: CHCl3, Hexane'
_exptl_crystal_size_max 0.300
_exptl_crystal_size_mid 0.200
_exptl_crystal_size_min 0.200
_refine_diff_density_max 0.239
_refine_diff_density_min -0.306
_refine_ls_abs_structure_details 'No quotients, so Flack parameter determined by classical intensity fit'
_refine_ls_abs_structure_Flack 0.22(18)
_refine_ls_extinction_method none
_refine_ls_goodness_of_fit_ref 1.025
_refine_ls_hydrogen_treatment constr
_refine_ls_matrix_type full
_refine_ls_number_parameters 798
_refine_ls_number_reflns 5285
_refine_ls_number_restraints 229
_refine_ls_restrained_S_all 1.001
_refine_ls_R_factor_all 0.0438
_refine_ls_R_factor_gt 0.0438
_refine_ls_shift/su_max 0.000
_refine_ls_shift/su_mean 0.000
_refine_ls_structure_factor_coef Fsqd
_refine_ls_weighting_details 'w=1/[\s^2^(Fo^2^)+(0.1113P)^2^+0.1316P] where P=(Fo^2^+2Fc^2^)/3'
_refine_ls_weighting_scheme calc
_refine_ls_wR_factor_gt 0.1163
_refine_ls_wR_factor_ref 0.1164
_reflns_number_gt 5272
_reflns_number_total 5285
_reflns_threshold_expression 'I > 2\s(I)'
_cod_data_source_file c4ob01827c2.cif
_cod_data_source_block I
_cod_depositor_comments
;
The following automatic conversions were performed:

'_chemical_melting_point' value '396-397' was changed to '396.5(5)' -
the average value was taken and precision was estimated.

Automatic conversion script
Id: cif_fix_values 2827 2014-09-09 07:05:25Z andrius 

 Adding full bibliography for 7154126--7154132.cif.
;
_cod_original_cell_volume 4491.0(5)
_cod_database_code 7154126

loop_
_space_group_symop_operation_xyz
'x, y, z'
'-y, x-y, z+2/3'
'-x+y, -x, z+1/3'

loop_
_atom_site_type_symbol
_atom_site_label
_atom_site_fract_x
_atom_site_fract_y
_atom_site_fract_z
_atom_site_U_iso_or_equiv
_atom_site_adp_type
_atom_site_calc_flag
_atom_site_refinement_flags_adp
_atom_site_refinement_flags_posn
_atom_site_occupancy
C C1 0.5095(3) 0.7791(3) 0.18239(12) 0.0327(7) Uani d U . 1
C C2 0.4108(3) 0.6810(3) 0.18990(13) 0.0361(7) Uani d U . 1
H H2 0.3542 0.6502 0.1662 0.043 Uiso calc U R 1
C C3 0.3893(3) 0.6210(3) 0.23390(13) 0.0346(7) Uani d U . 1
C C4 0.4814(3) 0.6803(3) 0.26854(12) 0.0329(7) Uani d U . 1
C C5 0.4706(4) 0.6370(3) 0.31363(13) 0.0391(8) Uani d U . 1
H H5 0.4031 0.5679 0.3223 0.047 Uiso calc U R 1
C C6 0.5580(4) 0.6947(4) 0.34540(14) 0.0451(9) Uani d U . 1
H H6 0.5505 0.6661 0.3761 0.054 Uiso calc U R 1
C C7 0.6580(4) 0.7959(4) 0.33210(15) 0.0440(9) Uani d U . 1
H H7 0.719 0.8341 0.3538 0.053 Uiso calc U R 1
C C8 0.6694(3) 0.8409(3) 0.28821(14) 0.0384(7) Uani d U . 1
H H8 0.7365 0.9107 0.2798 0.046 Uiso calc U R 1
C C9 0.5809(3) 0.7822(3) 0.25641(13) 0.0317(7) Uani d U . 1
C C10 0.5306(3) 0.8482(4) 0.13783(13) 0.0405(8) Uani d U . 1
C C11 0.6321(4) 1.0389(4) 0.10322(16) 0.0521(11) Uani d U . 1
H H11 0.608 0.9943 0.0736 0.062 Uiso calc U R 1
C C12 0.5545(5) 1.0893(6) 0.1106(3) 0.0792(19) Uani d U . 1
H H12A 0.4742 1.027 0.1117 0.119 Uiso calc U R 1
H H12B 0.5645 1.1414 0.0849 0.119 Uiso calc U R 1
H H12C 0.5746 1.1321 0.1399 0.119 Uiso calc U R 1
C C13 0.7593(4) 1.1261(4) 0.09914(12) 0.0453(10) Uani d U . 1
C C14 0.8352(5) 1.0874(4) 0.08876(15) 0.0541(11) Uani d U . 1
H H14 0.8058 1.0074 0.0839 0.065 Uiso calc U R 1
C C15 0.9526(6) 1.1619(6) 0.08533(19) 0.0693(14) Uani d U . 1
H H15 1.003 1.1331 0.079 0.083 Uiso calc U R 1
C C16 0.9959(5) 1.2791(6) 0.0913(2) 0.0734(16) Uani d U . 1
H H16 1.0761 1.3316 0.0884 0.088 Uiso calc U R 1
C C17 0.9222(6) 1.3178(5) 0.10130(19) 0.0683(15) Uani d U . 1
H H17 0.9521 1.3981 0.1055 0.082 Uiso calc U R 1
C C18 0.8046(5) 1.2439(4) 0.10562(17) 0.0585(12) Uani d U . 1
H H18 0.7552 1.2734 0.113 0.07 Uiso calc U R 1
C C19 0.6494(3) 0.5067(3) 0.02563(11) 0.0335(7) Uani d U . 1
C C20 0.7637(4) 0.5519(4) 0.02807(13) 0.0389(8) Uani d U . 1
H H20 0.7938 0.503 0.0354 0.047 Uiso calc U R 1
C C21 0.8421(3) 0.6719(4) 0.01993(12) 0.0369(8) Uani d U . 1
C C22 0.7867(3) 0.7393(3) 0.00820(11) 0.0319(7) Uani d U . 1
C C23 0.8507(3) 0.8567(4) -0.00163(12) 0.0391(8) Uani d U . 1
H H23 0.9324 0.895 -0.0011 0.047 Uiso calc U R 1
C C24 0.7953(4) 0.9170(4) -0.01215(14) 0.0436(8) Uani d U . 1
H H24 0.8391 0.9969 -0.0189 0.052 Uiso calc U R 1
C C25 0.6750(4) 0.8610(4) -0.01288(16) 0.0485(10) Uani d U . 1
H H25 0.6376 0.9034 -0.0199 0.058 Uiso calc U R 1
C C26 0.6104(3) 0.7451(4) -0.00351(16) 0.0435(9) Uani d U . 1
H H26 0.5287 0.707 -0.0044 0.052 Uiso calc U R 1
C C27 0.6665(3) 0.6851(3) 0.00729(11) 0.0309(7) Uani d U . 1
C C28 0.5666(4) 0.3805(3) 0.03238(13) 0.0377(8) Uani d U . 1
C C29 0.3742(4) 0.2183(3) 0.02532(13) 0.0389(8) Uani d U . 1
H H29 0.4181 0.1804 0.0146 0.047 Uiso calc U R 1
C C30 0.3310(5) 0.1737(4) 0.07376(15) 0.0603(13) Uani d U . 1
H H30A 0.3967 0.1966 0.0946 0.091 Uiso calc U R 1
H H30B 0.2841 0.0896 0.073 0.091 Uiso calc U R 1
H H30C 0.2842 0.2061 0.085 0.091 Uiso calc U R 1
C C31 0.2780(4) 0.1864(3) -0.00926(13) 0.0423(8) Uani d U . 1
C C32 0.1941(5) 0.2155(5) -0.0017(2) 0.0609(12) Uani d U . 1
H H32 0.1988 0.2596 0.0248 0.073 Uiso calc U R 1
C C33 0.1042(6) 0.1818(6) -0.0321(3) 0.095(2) Uani d U . 1
H H33 0.0462 0.2011 -0.0263 0.114 Uiso calc U R 1
C C34 0.0983(7) 0.1180(6) -0.0722(3) 0.103(3) Uani d U . 1
H H34 0.0367 0.0946 -0.0936 0.124 Uiso calc U R 1
C C35 0.1829(8) 0.0904(5) -0.0798(2) 0.092(2) Uani d U . 1
H H35 0.1802 0.0486 -0.1068 0.111 Uiso calc U R 1
C C36 0.2719(5) 0.1230(4) -0.04836(16) 0.0606(13) Uani d U . 1
H H36 0.3289 0.102 -0.0535 0.073 Uiso calc U R 1
C C37 0.1615(3) 0.5999(3) 0.06779(13) 0.0330(7) Uani d U . 1
C C38 0.2453(3) 0.5733(3) 0.06746(13) 0.0388(7) Uani d U . 1
H H38 0.2924 0.5887 0.0942 0.047 Uiso calc U R 1
C C39 0.2655(3) 0.5210(3) 0.02687(15) 0.0403(8) Uani d U . 1
C C40 0.1925(3) 0.5086(3) -0.01321(14) 0.0354(7) Uani d U . 1
C C41 0.2062(4) 0.4695(4) -0.05607(15) 0.0467(9) Uani d U . 1
H H41 0.264 0.4489 -0.0599 0.056 Uiso calc U R 1
C C42 0.1372(5) 0.4602(4) -0.09297(15) 0.0532(11) Uani d U . 1
H H42 0.1478 0.434 -0.1222 0.064 Uiso calc U R 1
C C43 0.0519(5) 0.4890(4) -0.08747(14) 0.0491(10) Uani d U . 1
H H43 0.0035 0.4811 -0.1129 0.059 Uiso calc U R 1
C C44 0.0365(4) 0.5287(3) -0.04576(13) 0.0391(8) Uani d U . 1
H H44 -0.0215 0.5489 -0.0422 0.047 Uiso calc U R 1
C C45 0.1073(3) 0.5386(3) -0.00896(12) 0.0329(7) Uani d U . 1
C C46 0.1400(3) 0.6569(3) 0.10858(12) 0.0353(7) Uani d U . 1
C C47 0.0465(3) 0.7611(4) 0.13642(13) 0.0394(8) Uani d U . 1
H H47 0.0631 0.7385 0.1673 0.047 Uiso calc U R 1
C C48 0.1308(4) 0.8887(4) 0.13027(17) 0.0522(10) Uani d U . 1
H H48A 0.2097 0.9029 0.1329 0.078 Uiso calc U R 1
H H48B 0.1172 0.9322 0.1543 0.078 Uiso calc U R 1
H H48C 0.1199 0.9133 0.0996 0.078 Uiso calc U R 1
C C49 -0.0800(3) 0.7276(4) 0.13661(12) 0.0392(8) Uani d U . 1
C C50 -0.1619(4) 0.6142(4) 0.14511(14) 0.0440(8) Uani d U . 1
H H50 -0.1382 0.5589 0.1495 0.053 Uiso calc U R 1
C C51 -0.2774(5) 0.5799(5) 0.1473(2) 0.0594(11) Uani d U . 1
H H51 -0.3323 0.5022 0.1544 0.071 Uiso calc U R 1
C C52 -0.3134(5) 0.6590(6) 0.1392(2) 0.0623(13) Uani d U . 1
H H52 -0.3929 0.6356 0.1399 0.075 Uiso calc U R 1
C C53 -0.2327(5) 0.7712(6) 0.1302(2) 0.0631(13) Uani d U . 1
H H53 -0.2572 0.8254 0.1246 0.076 Uiso calc U R 1
C C54 -0.1162(4) 0.8075(5) 0.12918(16) 0.0502(10) Uani d U . 1
H H54 -0.0614 0.886 0.1234 0.06 Uiso calc U R 1
C C55 0.0151(3) 0.2315(3) 0.20657(12) 0.0344(7) Uani d U . 1
C C56 -0.0957(4) 0.1464(3) 0.20988(12) 0.0366(8) Uani d U . 1
H H56 -0.1149 0.0687 0.205 0.044 Uiso calc U R 1
C C57 -0.1846(3) 0.1724(3) 0.22077(12) 0.0357(7) Uani d U . 1
C C58 -0.1452(3) 0.2947(3) 0.22923(11) 0.0343(7) Uani d U . 1
C C59 -0.2206(3) 0.3349(4) 0.23999(12) 0.0403(8) Uani d U . 1
H H59 -0.3007 0.2818 0.2429 0.048 Uiso calc U R 1
C C60 -0.1801(4) 0.4503(4) 0.24644(14) 0.0449(9) Uani d U . 1
H H60 -0.2318 0.4767 0.2543 0.054 Uiso calc U R 1
C C61 -0.0628(4) 0.5287(4) 0.24150(14) 0.0453(9) Uani d U . 1
H H61 -0.0356 0.6085 0.2455 0.054 Uiso calc U R 1
C C62 0.0138(4) 0.4929(4) 0.23096(15) 0.0420(8) Uani d U . 1
H H62 0.0937 0.5466 0.2281 0.05 Uiso calc U R 1
C C63 -0.0287(3) 0.3751(3) 0.22449(12) 0.0336(7) Uani d U . 1
C C64 0.1120(3) 0.2106(3) 0.19425(12) 0.0375(8) Uani d U . 1
C C65 0.3209(3) 0.2987(4) 0.18442(14) 0.0416(8) Uani d U . 1
H H65 0.2962 0.226 0.1667 0.05 Uiso calc U R 1
C C66 0.3945(4) 0.3980(4) 0.15217(17) 0.0539(11) Uani d U . 1
H H66A 0.3476 0.3978 0.126 0.081 Uiso calc U R 1
H H66B 0.4585 0.3896 0.1405 0.081 Uiso calc U R 1
H H66C 0.4249 0.4708 0.1691 0.081 Uiso calc U R 1
C C67 0.3803(3) 0.2921(4) 0.22810(15) 0.0423(8) Uani d U . 1
C C68 0.4638(4) 0.3902(5) 0.2508(2) 0.0586(12) Uani d U . 1
H H68 0.487 0.4639 0.2381 0.07 Uiso calc U R 1
C C69 0.5134(5) 0.3820(6) 0.2916(2) 0.0696(14) Uani d U . 1
H H69 0.5704 0.4497 0.3066 0.084 Uiso calc U R 1
C C70 0.4795(6) 0.2734(7) 0.3108(2) 0.0713(15) Uani d U . 1
H H70 0.5134 0.2671 0.3388 0.086 Uiso calc U R 1
C C71 0.3974(6) 0.1770(6) 0.2888(2) 0.0668(13) Uani d U . 1
H H71 0.3737 0.1032 0.3016 0.08 Uiso calc U R 1
C C72 0.3477(5) 0.1862(5) 0.24737(18) 0.0561(11) Uani d U . 1
H H72 0.2909 0.1184 0.2324 0.067 Uiso calc U R 1
N N1 0.6140(3) 0.9571(3) 0.14077(11) 0.0386(7) Uani d U . 1
H H1 0.6589 0.9806 0.1654 0.046 Uiso calc U R 1
N N2 0.4552(3) 0.3428(3) 0.02523(11) 0.0366(6) Uani d U . 1
H H2A 0.4306 0.3917 0.0205 0.044 Uiso calc U R 1
N N3 0.0663(3) 0.6943(3) 0.10137(11) 0.0358(6) Uani d U . 1
H H3 0.0287 0.6785 0.0749 0.043 Uiso calc U R 1
N N4 0.2164(3) 0.3026(3) 0.19625(11) 0.0378(6) Uani d U . 1
H H4 0.2234 0.3686 0.205 0.045 Uiso calc U R 1
O O1 0.5961(2) 0.8302(2) 0.21336(8) 0.0334(5) Uani d U . 1
O O2 0.3017(3) 0.5290(3) 0.24186(11) 0.0470(7) Uani d U . 1
O O3 0.4709(4) 0.8017(3) 0.10406(11) 0.0661(11) Uani d U . 1
O O4 0.5983(2) 0.5694(2) 0.01589(9) 0.0368(5) Uani d U . 1
O O5 0.9472(2) 0.7164(3) 0.02230(11) 0.0474(7) Uani d U . 1
O O6 0.6061(3) 0.3183(3) 0.04269(12) 0.0527(7) Uani d U . 1
O O7 0.0897(2) 0.5812(2) 0.03160(9) 0.0336(5) Uani d U . 1
O O8 0.3381(3) 0.4908(3) 0.02621(13) 0.0553(8) Uani d U . 1
O O9 0.1913(3) 0.6679(4) 0.14513(11) 0.0542(8) Uani d U . 1
O O10 0.0506(2) 0.3436(2) 0.21364(9) 0.0377(6) Uani d U . 1
O O11 -0.2880(2) 0.0983(3) 0.22256(11) 0.0474(7) Uani d U . 1
O O12 0.0906(3) 0.1137(3) 0.18275(12) 0.0488(7) Uani d U . 1

loop_
_atom_site_aniso_label
_atom_site_aniso_U_11
_atom_site_aniso_U_22
_atom_site_aniso_U_33
_atom_site_aniso_U_12
_atom_site_aniso_U_13
_atom_site_aniso_U_23
C1 0.0278(15) 0.0303(16) 0.0369(16) 0.0121(14) 0.0002(12) -0.0018(13)
C2 0.0313(17) 0.0315(17) 0.0379(15) 0.0100(14) -0.0046(13) -0.0055(14)
C3 0.0296(17) 0.0236(15) 0.0445(17) 0.0088(14) 0.0047(14) -0.0007(13)
C4 0.0322(17) 0.0257(16) 0.0393(16) 0.0133(14) 0.0033(13) -0.0025(13)
C5 0.040(2) 0.0286(17) 0.0435(18) 0.0135(15) 0.0081(15) 0.0041(14)
C6 0.060(3) 0.040(2) 0.0387(17) 0.028(2) -0.0011(17) -0.0005(16)
C7 0.051(2) 0.0344(19) 0.0483(19) 0.0222(18) -0.0142(17) -0.0099(15)
C8 0.0334(18) 0.0314(17) 0.0459(18) 0.0128(15) -0.0053(15) -0.0025(14)
C9 0.0329(17) 0.0243(15) 0.0385(16) 0.0148(14) 0.0026(13) -0.0003(13)
C10 0.0369(19) 0.0388(19) 0.0348(17) 0.0106(16) -0.0006(14) -0.0001(15)
C11 0.046(2) 0.046(2) 0.047(2) 0.0097(19) -0.0023(17) 0.0149(18)
C12 0.055(3) 0.076(4) 0.104(4) 0.030(3) 0.008(3) 0.048(4)
C13 0.051(2) 0.038(2) 0.0308(16) 0.0098(18) 0.0011(15) 0.0113(14)
C14 0.060(3) 0.044(2) 0.044(2) 0.014(2) 0.0078(18) 0.0044(17)
C15 0.061(3) 0.067(3) 0.061(3) 0.018(3) 0.018(2) 0.013(2)
C16 0.054(3) 0.065(3) 0.063(3) 0.001(3) 0.012(2) 0.015(2)
C17 0.069(3) 0.041(2) 0.059(3) 0.001(2) 0.007(2) 0.013(2)
C18 0.067(3) 0.041(2) 0.052(2) 0.015(2) 0.004(2) 0.0121(18)
C19 0.0384(18) 0.0376(19) 0.0316(15) 0.0244(16) -0.0003(13) 0.0026(13)
C20 0.0379(18) 0.045(2) 0.0410(18) 0.0258(18) -0.0021(14) 0.0038(15)
C21 0.0319(18) 0.050(2) 0.0325(16) 0.0230(16) 0.0000(13) 0.0007(14)
C22 0.0316(17) 0.0391(18) 0.0260(13) 0.0184(15) -0.0009(12) 0.0014(12)
C23 0.0306(18) 0.043(2) 0.0368(17) 0.0133(16) -0.0024(14) 0.0023(15)
C24 0.044(2) 0.0323(18) 0.0481(19) 0.0146(17) -0.0024(16) 0.0065(15)
C25 0.049(2) 0.039(2) 0.064(2) 0.0260(19) -0.012(2) 0.0076(18)
C26 0.0296(18) 0.039(2) 0.063(2) 0.0180(16) -0.0113(16) -0.0011(17)
C27 0.0323(17) 0.0278(16) 0.0332(15) 0.0156(14) -0.0037(13) -0.0009(12)
C28 0.041(2) 0.0365(19) 0.0403(17) 0.0225(17) 0.0000(14) 0.0039(15)
C29 0.041(2) 0.0317(18) 0.0419(18) 0.0164(16) 0.0064(15) 0.0032(14)
C30 0.072(3) 0.041(2) 0.044(2) 0.010(2) 0.000(2) 0.0082(17)
C31 0.042(2) 0.0288(17) 0.0416(18) 0.0074(16) 0.0028(15) 0.0095(14)
C32 0.045(2) 0.049(3) 0.079(3) 0.017(2) -0.003(2) 0.008(2)
C33 0.055(3) 0.060(4) 0.138(6) 0.005(3) -0.029(4) 0.029(4)
C34 0.082(4) 0.060(3) 0.105(5) -0.012(3) -0.055(4) 0.030(3)
C35 0.114(5) 0.054(3) 0.046(3) -0.005(3) -0.018(3) 0.013(2)
C36 0.071(3) 0.041(2) 0.0405(19) 0.005(2) 0.008(2) 0.0052(17)
C37 0.0250(15) 0.0310(16) 0.0411(16) 0.0127(14) -0.0034(13) 0.0002(13)
C38 0.0327(17) 0.0398(19) 0.0468(18) 0.0203(15) -0.0064(15) -0.0013(15)
C39 0.0285(17) 0.0340(18) 0.059(2) 0.0164(15) 0.0025(15) -0.0004(16)
C40 0.0296(16) 0.0278(16) 0.0465(18) 0.0126(13) 0.0094(14) 0.0037(14)
C41 0.047(2) 0.044(2) 0.054(2) 0.0271(19) 0.0168(18) 0.0069(17)
C42 0.073(3) 0.050(3) 0.0411(19) 0.035(2) 0.0123(19) 0.0025(18)
C43 0.066(3) 0.045(2) 0.0376(18) 0.028(2) -0.0046(18) 0.0014(16)
C44 0.043(2) 0.0350(18) 0.0436(18) 0.0229(16) -0.0018(15) 0.0026(14)
C45 0.0336(17) 0.0238(15) 0.0395(16) 0.0131(14) 0.0025(14) 0.0030(13)
C46 0.0282(16) 0.0388(19) 0.0382(16) 0.0163(15) -0.0016(13) 0.0017(14)
C47 0.0376(19) 0.042(2) 0.0369(17) 0.0189(16) 0.0000(14) -0.0061(14)
C48 0.043(2) 0.043(2) 0.060(2) 0.0137(19) 0.0107(19) -0.0105(19)
C49 0.040(2) 0.046(2) 0.0352(16) 0.0250(18) 0.0078(14) 0.0010(15)
C50 0.038(2) 0.047(2) 0.050(2) 0.0241(18) 0.0018(16) -0.0003(17)
C51 0.042(2) 0.057(3) 0.073(3) 0.020(2) 0.010(2) 0.004(2)
C52 0.040(2) 0.080(4) 0.075(3) 0.036(2) 0.009(2) 0.005(3)
C53 0.061(3) 0.075(3) 0.073(3) 0.049(3) 0.013(3) 0.013(3)
C54 0.051(2) 0.054(2) 0.056(2) 0.033(2) 0.0154(19) 0.0078(19)
C55 0.0364(18) 0.0277(16) 0.0363(16) 0.0139(15) -0.0034(14) -0.0004(13)
C56 0.0390(19) 0.0273(16) 0.0355(15) 0.0106(15) 0.0018(14) 0.0007(13)
C57 0.0307(17) 0.0325(18) 0.0323(16) 0.0071(15) 0.0010(13) -0.0002(13)
C58 0.0327(18) 0.0362(18) 0.0283(14) 0.0130(15) 0.0007(12) 0.0005(13)
C59 0.0363(19) 0.050(2) 0.0347(15) 0.0216(17) 0.0072(15) 0.0024(15)
C60 0.046(2) 0.054(2) 0.0419(18) 0.030(2) 0.0054(16) -0.0022(16)
C61 0.050(2) 0.039(2) 0.049(2) 0.0234(18) -0.0008(17) -0.0077(16)
C62 0.0362(19) 0.0332(19) 0.0472(19) 0.0103(16) -0.0010(15) -0.0054(15)
C63 0.0323(17) 0.0297(17) 0.0335(15) 0.0114(14) -0.0027(13) -0.0026(12)
C64 0.0381(19) 0.0359(19) 0.0384(16) 0.0184(16) -0.0028(14) -0.0015(14)
C65 0.0370(18) 0.039(2) 0.0470(19) 0.0174(16) 0.0048(15) -0.0039(16)
C66 0.048(2) 0.048(2) 0.059(2) 0.019(2) 0.013(2) 0.002(2)
C67 0.0315(18) 0.044(2) 0.056(2) 0.0219(16) 0.0018(15) -0.0105(16)
C68 0.044(2) 0.057(3) 0.077(3) 0.027(2) -0.011(2) -0.016(2)
C69 0.050(3) 0.080(4) 0.078(3) 0.033(3) -0.022(2) -0.030(3)
C70 0.063(3) 0.111(5) 0.059(3) 0.058(3) -0.004(2) -0.006(3)
C71 0.070(3) 0.077(3) 0.064(3) 0.045(3) -0.002(2) 0.007(3)
C72 0.054(3) 0.059(3) 0.061(2) 0.033(2) -0.002(2) -0.004(2)
N1 0.0339(16) 0.0348(16) 0.0366(14) 0.0092(13) -0.0024(12) 0.0066(12)
N2 0.0375(16) 0.0321(15) 0.0401(14) 0.0173(13) 0.0015(12) 0.0028(11)
N3 0.0318(15) 0.0408(16) 0.0376(14) 0.0204(13) -0.0020(11) -0.0021(12)
N4 0.0357(16) 0.0304(15) 0.0466(15) 0.0161(13) -0.0009(12) -0.0055(12)
O1 0.0258(11) 0.0285(12) 0.0370(12) 0.0069(10) 0.0006(9) 0.0004(9)
O2 0.0346(14) 0.0334(14) 0.0541(15) 0.0028(12) 0.0016(12) 0.0033(11)
O3 0.068(2) 0.0537(19) 0.0385(14) 0.0017(17) -0.0110(15) 0.0030(13)
O4 0.0287(12) 0.0325(13) 0.0509(13) 0.0166(11) -0.0023(10) 0.0042(10)
O5 0.0290(13) 0.0587(18) 0.0584(16) 0.0250(13) -0.0001(12) 0.0084(13)
O6 0.0492(18) 0.0432(16) 0.0759(19) 0.0307(14) 0.0014(15) 0.0129(15)
O7 0.0305(12) 0.0365(13) 0.0392(12) 0.0209(11) -0.0020(9) -0.0015(10)
O8 0.0425(16) 0.0596(19) 0.079(2) 0.0370(15) -0.0048(15) -0.0093(16)
O9 0.0534(18) 0.079(2) 0.0445(14) 0.0441(18) -0.0101(13) -0.0079(14)
O10 0.0284(13) 0.0273(12) 0.0515(14) 0.0094(10) -0.0023(10) -0.0055(10)
O11 0.0316(13) 0.0386(15) 0.0563(16) 0.0057(12) 0.0077(12) -0.0014(12)
O12 0.0463(16) 0.0303(13) 0.0687(17) 0.0184(12) 0.0007(14) -0.0072(12)

loop_
_atom_type_symbol
_atom_type_description
_atom_type_scat_dispersion_real
_atom_type_scat_dispersion_imag
_atom_type_scat_source
C C 0.0181 0.0091 'International Tables Vol C Tables 4.2.6.8 and 6.1.1.4'
H H 0.0000 0.0000 'International Tables Vol C Tables 4.2.6.8 and 6.1.1.4'
N N 0.0311 0.0180 'International Tables Vol C Tables 4.2.6.8 and 6.1.1.4'
O O 0.0492 0.0322 'International Tables Vol C Tables 4.2.6.8 and 6.1.1.4'

loop_
_geom_angle_atom_site_label_1
_geom_angle_atom_site_label_2
_geom_angle_atom_site_label_3
_geom_angle
C2 C1 O1 124.8(3)
C2 C1 C10 121.7(3)
O1 C1 C10 113.4(3)
C1 C2 C3 120.8(3)
C1 C2 H2 119.6
C3 C2 H2 119.6
O2 C3 C2 123.1(4)
O2 C3 C4 122.6(4)
C2 C3 C4 114.3(3)
C9 C4 C5 119.2(3)
C9 C4 C3 119.5(3)
C5 C4 C3 121.3(3)
C6 C5 C4 120.0(4)
C6 C5 H5 120.0
C4 C5 H5 120.0
C5 C6 C7 119.7(4)
C5 C6 H6 120.2
C7 C6 H6 120.2
C8 C7 C6 121.2(4)
C8 C7 H7 119.4
C6 C7 H7 119.4
C7 C8 C9 118.7(4)
C7 C8 H8 120.6
C9 C8 H8 120.6
O1 C9 C8 116.6(3)
O1 C9 C4 122.3(3)
C8 C9 C4 121.1(3)
O3 C10 N1 126.4(4)
O3 C10 C1 119.2(4)
N1 C10 C1 114.4(3)
N1 C11 C12 109.6(4)
N1 C11 C13 109.6(4)
C12 C11 C13 115.3(4)
N1 C11 H11 107.3
C12 C11 H11 107.3
C13 C11 H11 107.3
C11 C12 H12A 109.5
C11 C12 H12B 109.5
H12A C12 H12B 109.5
C11 C12 H12C 109.5
H12A C12 H12C 109.5
H12B C12 H12C 109.5
C14 C13 C18 117.9(5)
C14 C13 C11 118.8(4)
C18 C13 C11 123.3(5)
C15 C14 C13 121.8(5)
C15 C14 H14 119.1
C13 C14 H14 119.1
C14 C15 C16 119.4(6)
C14 C15 H15 120.3
C16 C15 H15 120.3
C17 C16 C15 119.1(5)
C17 C16 H16 120.4
C15 C16 H16 120.4
C16 C17 C18 122.1(6)
C16 C17 H17 119.0
C18 C17 H17 119.0
C17 C18 C13 119.6(6)
C17 C18 H18 120.2
C13 C18 H18 120.2
C20 C19 O4 123.4(4)
C20 C19 C28 122.5(3)
O4 C19 C28 114.1(3)
C19 C20 C21 122.0(4)
C19 C20 H20 119.0
C21 C20 H20 119.0
O5 C21 C20 123.7(4)
O5 C21 C22 121.7(4)
C20 C21 C22 114.6(3)
C23 C22 C27 118.8(3)
C23 C22 C21 121.7(3)
C27 C22 C21 119.5(3)
C24 C23 C22 120.0(3)
C24 C23 H23 120.0
C22 C23 H23 120.0
C23 C24 C25 120.3(4)
C23 C24 H24 119.9
C25 C24 H24 119.9
C26 C25 C24 120.7(4)
C26 C25 H25 119.7
C24 C25 H25 119.7
C25 C26 C27 118.8(4)
C25 C26 H26 120.6
C27 C26 H26 120.6
O4 C27 C26 116.7(3)
O4 C27 C22 121.8(3)
C26 C27 C22 121.5(3)
O6 C28 N2 124.2(4)
O6 C28 C19 118.1(4)
N2 C28 C19 117.7(3)
N2 C29 C31 111.2(3)
N2 C29 C30 111.7(3)
C31 C29 C30 113.0(4)
N2 C29 H29 106.8
C31 C29 H29 106.8
C30 C29 H29 106.8
C29 C30 H30A 109.5
C29 C30 H30B 109.5
H30A C30 H30B 109.5
C29 C30 H30C 109.5
H30A C30 H30C 109.5
H30B C30 H30C 109.5
C32 C31 C36 119.6(5)
C32 C31 C29 121.2(4)
C36 C31 C29 119.2(5)
C33 C32 C31 120.8(7)
C33 C32 H32 119.6
C31 C32 H32 119.6
C32 C33 C34 119.7(8)
C32 C33 H33 120.2
C34 C33 H33 120.2
C35 C34 C33 119.2(6)
C35 C34 H34 120.4
C33 C34 H34 120.4
C34 C35 C36 120.5(7)
C34 C35 H35 119.8
C36 C35 H35 119.8
C35 C36 C31 120.1(7)
C35 C36 H36 119.9
C31 C36 H36 119.9
C38 C37 O7 124.0(3)
C38 C37 C46 122.7(3)
O7 C37 C46 113.3(3)
C37 C38 C39 121.1(3)
C37 C38 H38 119.4
C39 C38 H38 119.4
O8 C39 C38 122.7(4)
O8 C39 C40 123.0(4)
C38 C39 C40 114.3(3)
C41 C40 C45 118.1(4)
C41 C40 C39 122.3(4)
C45 C40 C39 119.7(3)
C42 C41 C40 120.7(4)
C42 C41 H41 119.6
C40 C41 H41 119.6
C41 C42 C43 119.9(4)
C41 C42 H42 120.0
C43 C42 H42 120.0
C44 C43 C42 120.9(4)
C44 C43 H43 119.6
C42 C43 H43 119.6
C43 C44 C45 118.7(4)
C43 C44 H44 120.7
C45 C44 H44 120.7
O7 C45 C44 116.1(3)
O7 C45 C40 122.2(3)
C44 C45 C40 121.8(4)
O9 C46 N3 124.6(4)
O9 C46 C37 119.5(3)
N3 C46 C37 115.9(3)
N3 C47 C48 110.5(3)
N3 C47 C49 109.8(3)
C48 C47 C49 115.2(4)
N3 C47 H47 107.0
C48 C47 H47 107.0
C49 C47 H47 107.0
C47 C48 H48A 109.5
C47 C48 H48B 109.5
H48A C48 H48B 109.5
C47 C48 H48C 109.5
H48A C48 H48C 109.5
H48B C48 H48C 109.5
C50 C49 C54 118.8(4)
C50 C49 C47 118.7(4)
C54 C49 C47 122.4(4)
C51 C50 C49 121.2(4)
C51 C50 H50 119.4
C49 C50 H50 119.4
C50 C51 C52 119.9(5)
C50 C51 H51 120.0
C52 C51 H51 120.0
C53 C52 C51 119.1(5)
C53 C52 H52 120.5
C51 C52 H52 120.5
C52 C53 C54 121.6(5)
C52 C53 H53 119.2
C54 C53 H53 119.2
C53 C54 C49 119.4(5)
C53 C54 H54 120.3
C49 C54 H54 120.3
O10 C55 C56 123.9(4)
O10 C55 C64 112.9(3)
C56 C55 C64 123.2(4)
C55 C56 C57 120.4(4)
C55 C56 H56 119.8
C57 C56 H56 119.8
O11 C57 C56 123.1(4)
O11 C57 C58 121.5(4)
C56 C57 C58 115.4(3)
C63 C58 C59 118.2(4)
C63 C58 C57 119.1(4)
C59 C58 C57 122.7(4)
C60 C59 C58 120.6(4)
C60 C59 H59 119.7
C58 C59 H59 119.7
C59 C60 C61 119.9(4)
C59 C60 H60 120.1
C61 C60 H60 120.1
C62 C61 C60 121.3(4)
C62 C61 H61 119.3
C60 C61 H61 119.3
C61 C62 C63 118.2(4)
C61 C62 H62 120.9
C63 C62 H62 120.9
O10 C63 C58 122.1(3)
O10 C63 C62 116.1(3)
C58 C63 C62 121.8(4)
O12 C64 N4 125.2(4)
O12 C64 C55 119.7(3)
N4 C64 C55 115.2(3)
N4 C65 C67 110.4(3)
N4 C65 C66 109.0(4)
C67 C65 C66 115.5(4)
N4 C65 H65 107.2
C67 C65 H65 107.2
C66 C65 H65 107.2
C65 C66 H66A 109.5
C65 C66 H66B 109.5
H66A C66 H66B 109.5
C65 C66 H66C 109.5
H66A C66 H66C 109.5
H66B C66 H66C 109.5
C72 C67 C68 118.4(5)
C72 C67 C65 119.4(4)
C68 C67 C65 122.2(4)
C69 C68 C67 121.1(6)
C69 C68 H68 119.5
C67 C68 H68 119.5
C68 C69 C70 119.9(5)
C68 C69 H69 120.0
C70 C69 H69 120.0
C71 C70 C69 119.2(5)
C71 C70 H70 120.4
C69 C70 H70 120.4
C70 C71 C72 120.4(6)
C70 C71 H71 119.8
C72 C71 H71 119.8
C67 C72 C71 121.0(5)
C67 C72 H72 119.5
C71 C72 H72 119.5
C10 N1 C11 120.5(3)
C10 N1 H1 119.7
C11 N1 H1 119.7
C28 N2 C29 118.9(3)
C28 N2 H2A 120.6
C29 N2 H2A 120.6
C46 N3 C47 121.4(3)
C46 N3 H3 119.3
C47 N3 H3 119.3
C64 N4 C65 122.6(3)
C64 N4 H4 118.7
C65 N4 H4 118.7
C1 O1 C9 118.3(3)
C19 O4 C27 118.8(3)
C37 O7 C45 118.5(3)
C55 O10 C63 119.1(3)

loop_
_geom_bond_atom_site_label_1
_geom_bond_atom_site_label_2
_geom_bond_distance
C1 C2 1.338(5)
C1 O1 1.349(4)
C1 C10 1.525(5)
C2 C3 1.451(5)
C2 H2 0.95
C3 O2 1.227(5)
C3 C4 1.474(5)
C4 C9 1.396(5)
C4 C5 1.401(5)
C5 C6 1.380(6)
C5 H5 0.95
C6 C7 1.403(7)
C6 H6 0.95
C7 C8 1.376(6)
C7 H7 0.95
C8 C9 1.391(5)
C8 H8 0.95
C9 O1 1.365(5)
C10 O3 1.216(5)
C10 N1 1.326(5)
C11 N1 1.472(5)
C11 C12 1.513(9)
C11 C13 1.516(6)
C11 H11 1.0
C12 H12A 0.98
C12 H12B 0.98
C12 H12C 0.98
C13 C14 1.388(8)
C13 C18 1.393(7)
C14 C15 1.383(8)
C14 H14 0.95
C15 C16 1.387(10)
C15 H15 0.95
C16 C17 1.359(11)
C16 H16 0.95
C17 C18 1.386(9)
C17 H17 0.95
C18 H18 0.95
C19 C20 1.340(6)
C19 O4 1.355(4)
C19 C28 1.502(6)
C20 C21 1.436(6)
C20 H20 0.95
C21 O5 1.227(5)
C21 C22 1.468(5)
C22 C23 1.395(6)
C22 C27 1.399(5)
C23 C24 1.378(6)
C23 H23 0.95
C24 C25 1.399(6)
C24 H24 0.95
C25 C26 1.376(6)
C25 H25 0.95
C26 C27 1.384(5)
C26 H26 0.95
C27 O4 1.374(4)
C28 O6 1.227(5)
C28 N2 1.333(5)
C29 N2 1.468(5)
C29 C31 1.513(6)
C29 C30 1.515(6)
C29 H29 1.0
C30 H30A 0.98
C30 H30B 0.98
C30 H30C 0.98
C31 C32 1.380(8)
C31 C36 1.389(7)
C32 C33 1.372(9)
C32 H32 0.95
C33 C34 1.414(15)
C33 H33 0.95
C34 C35 1.377(15)
C34 H34 0.95
C35 C36 1.383(10)
C35 H35 0.95
C36 H36 0.95
C37 C38 1.339(5)
C37 O7 1.356(4)
C37 C46 1.507(5)
C38 C39 1.457(6)
C38 H38 0.95
C39 O8 1.228(5)
C39 C40 1.469(6)
C40 C41 1.390(6)
C40 C45 1.393(5)
C41 C42 1.374(7)
C41 H41 0.95
C42 C43 1.388(8)
C42 H42 0.95
C43 C44 1.371(6)
C43 H43 0.95
C44 C45 1.385(5)
C44 H44 0.95
C45 O7 1.372(4)
C46 O9 1.226(5)
C46 N3 1.329(5)
C47 N3 1.460(5)
C47 C48 1.518(6)
C47 C49 1.523(6)
C47 H47 1.0
C48 H48A 0.98
C48 H48B 0.98
C48 H48C 0.98
C49 C50 1.382(6)
C49 C54 1.396(6)
C50 C51 1.380(7)
C50 H50 0.95
C51 C52 1.388(8)
C51 H51 0.95
C52 C53 1.369(9)
C52 H52 0.95
C53 C54 1.386(8)
C53 H53 0.95
C54 H54 0.95
C55 O10 1.347(5)
C55 C56 1.351(6)
C55 C64 1.504(6)
C56 C57 1.435(6)
C56 H56 0.95
C57 O11 1.240(5)
C57 C58 1.471(6)
C58 C63 1.392(5)
C58 C59 1.398(6)
C59 C60 1.373(7)
C59 H59 0.95
C60 C61 1.395(7)
C60 H60 0.95
C61 C62 1.368(6)
C61 H61 0.95
C62 C63 1.399(5)
C62 H62 0.95
C63 O10 1.362(5)
C64 O12 1.228(5)
C64 N4 1.327(5)
C65 N4 1.469(5)
C65 C67 1.515(6)
C65 C66 1.515(6)
C65 H65 1.0
C66 H66A 0.98
C66 H66B 0.98
C66 H66C 0.98
C67 C72 1.378(7)
C67 C68 1.393(7)
C68 C69 1.381(9)
C68 H68 0.95
C69 C70 1.405(11)
C69 H69 0.95
C70 C71 1.365(10)
C70 H70 0.95
C71 C72 1.402(8)
C71 H71 0.95
C72 H72 0.95
N1 H1 0.88
N2 H2A 0.88
N3 H3 0.88
N4 H4 0.88

loop_
_geom_torsion_atom_site_label_1
_geom_torsion_atom_site_label_2
_geom_torsion_atom_site_label_3
_geom_torsion_atom_site_label_4
_geom_torsion
O1 C1 C2 C3 0.4(6)
C10 C1 C2 C3 -175.5(3)
C1 C2 C3 O2 -177.6(4)
C1 C2 C3 C4 2.7(5)
O2 C3 C4 C9 177.2(4)
C2 C3 C4 C9 -3.1(5)
O2 C3 C4 C5 -3.4(6)
C2 C3 C4 C5 176.2(3)
C9 C4 C5 C6 -0.3(6)
C3 C4 C5 C6 -179.6(4)
C4 C5 C6 C7 -0.8(6)
C5 C6 C7 C8 1.9(7)
C6 C7 C8 C9 -1.8(6)
C7 C8 C9 O1 179.9(4)
C7 C8 C9 C4 0.7(6)
C5 C4 C9 O1 -178.8(3)
C3 C4 C9 O1 0.5(5)
C5 C4 C9 C8 0.3(5)
C3 C4 C9 C8 179.7(3)
C2 C1 C10 O3 -18.1(6)
O1 C1 C10 O3 165.5(4)
C2 C1 C10 N1 160.7(4)
O1 C1 C10 N1 -15.7(5)
N1 C11 C13 C14 60.7(5)
C12 C11 C13 C14 -175.0(4)
N1 C11 C13 C18 -118.8(5)
C12 C11 C13 C18 5.4(6)
C18 C13 C14 C15 0.7(7)
C11 C13 C14 C15 -178.8(4)
C13 C14 C15 C16 -1.6(8)
C14 C15 C16 C17 1.3(8)
C15 C16 C17 C18 -0.3(9)
C16 C17 C18 C13 -0.6(8)
C14 C13 C18 C17 0.4(7)
C11 C13 C18 C17 179.9(4)
O4 C19 C20 C21 -0.7(6)
C28 C19 C20 C21 177.7(3)
C19 C20 C21 O5 179.3(4)
C19 C20 C21 C22 -0.9(5)
O5 C21 C22 C23 1.1(5)
C20 C21 C22 C23 -178.7(3)
O5 C21 C22 C27 -178.1(3)
C20 C21 C22 C27 2.0(5)
C27 C22 C23 C24 -0.2(5)
C21 C22 C23 C24 -179.5(3)
C22 C23 C24 C25 0.2(6)
C23 C24 C25 C26 -0.5(7)
C24 C25 C26 C27 0.8(7)
C25 C26 C27 O4 -179.3(4)
C25 C26 C27 C22 -0.9(6)
C23 C22 C27 O4 178.9(3)
C21 C22 C27 O4 -1.8(5)
C23 C22 C27 C26 0.6(5)
C21 C22 C27 C26 179.9(3)
C20 C19 C28 O6 3.6(5)
O4 C19 C28 O6 -177.9(4)
C20 C19 C28 N2 -174.2(4)
O4 C19 C28 N2 4.3(5)
N2 C29 C31 C32 -70.6(5)
C30 C29 C31 C32 56.0(5)
N2 C29 C31 C36 111.8(4)
C30 C29 C31 C36 -121.6(4)
C36 C31 C32 C33 0.6(7)
C29 C31 C32 C33 -177.0(5)
C31 C32 C33 C34 -1.2(9)
C32 C33 C34 C35 0.4(9)
C33 C34 C35 C36 0.9(9)
C34 C35 C36 C31 -1.4(8)
C32 C31 C36 C35 0.7(6)
C29 C31 C36 C35 178.3(4)
O7 C37 C38 C39 0.1(6)
C46 C37 C38 C39 -178.3(3)
C37 C38 C39 O8 -176.6(4)
C37 C38 C39 C40 3.9(5)
O8 C39 C40 C41 -4.9(6)
C38 C39 C40 C41 174.6(4)
O8 C39 C40 C45 176.2(4)
C38 C39 C40 C45 -4.3(5)
C45 C40 C41 C42 -0.4(6)
C39 C40 C41 C42 -179.3(4)
C40 C41 C42 C43 -0.6(7)
C41 C42 C43 C44 1.1(8)
C42 C43 C44 C45 -0.5(7)
C43 C44 C45 O7 178.6(4)
C43 C44 C45 C40 -0.5(6)
C41 C40 C45 O7 -178.1(3)
C39 C40 C45 O7 0.8(5)
C41 C40 C45 C44 1.0(5)
C39 C40 C45 C44 179.9(3)
C38 C37 C46 O9 -8.8(6)
O7 C37 C46 O9 172.7(4)
C38 C37 C46 N3 169.9(4)
O7 C37 C46 N3 -8.7(5)
N3 C47 C49 C50 58.8(5)
C48 C47 C49 C50 -175.8(4)
N3 C47 C49 C54 -122.2(4)
C48 C47 C49 C54 3.3(5)
C54 C49 C50 C51 -1.4(6)
C47 C49 C50 C51 177.7(4)
C49 C50 C51 C52 2.4(8)
C50 C51 C52 C53 -1.6(9)
C51 C52 C53 C54 -0.2(9)
C52 C53 C54 C49 1.2(8)
C50 C49 C54 C53 -0.4(6)
C47 C49 C54 C53 -179.4(4)
O10 C55 C56 C57 1.0(6)
C64 C55 C56 C57 -178.6(3)
C55 C56 C57 O11 177.3(4)
C55 C56 C57 C58 -2.0(5)
O11 C57 C58 C63 -176.8(3)
C56 C57 C58 C63 2.4(5)
O11 C57 C58 C59 0.4(6)
C56 C57 C58 C59 179.6(3)
C63 C58 C59 C60 -1.1(5)
C57 C58 C59 C60 -178.3(3)
C58 C59 C60 C61 1.1(6)
C59 C60 C61 C62 -1.0(6)
C60 C61 C62 C63 1.0(6)
C59 C58 C63 O10 -179.4(3)
C57 C58 C63 O10 -2.1(5)
C59 C58 C63 C62 1.1(5)
C57 C58 C63 C62 178.4(3)
C61 C62 C63 O10 179.4(4)
C61 C62 C63 C58 -1.1(6)
O10 C55 C64 O12 -173.4(3)
C56 C55 C64 O12 6.3(6)
O10 C55 C64 N4 5.6(4)
C56 C55 C64 N4 -174.7(3)
N4 C65 C67 C72 87.0(5)
C66 C65 C67 C72 -148.9(4)
N4 C65 C67 C68 -90.2(5)
C66 C65 C67 C68 33.9(6)
C72 C67 C68 C69 0.2(7)
C65 C67 C68 C69 177.5(5)
C67 C68 C69 C70 -0.2(8)
C68 C69 C70 C71 -0.1(8)
C69 C70 C71 C72 0.3(9)
C68 C67 C72 C71 0.0(7)
C65 C67 C72 C71 -177.4(4)
C70 C71 C72 C67 -0.2(8)
O3 C10 N1 C11 8.4(8)
C1 C10 N1 C11 -170.3(4)
C12 C11 N1 C10 85.8(6)
C13 C11 N1 C10 -146.8(4)
O6 C28 N2 C29 -5.9(6)
C19 C28 N2 C29 171.8(3)
C31 C29 N2 C28 -145.2(4)
C30 C29 N2 C28 87.5(5)
O9 C46 N3 C47 4.7(6)
C37 C46 N3 C47 -173.8(3)
C48 C47 N3 C46 89.0(5)
C49 C47 N3 C46 -142.9(4)
O12 C64 N4 C65 0.3(6)
C55 C64 N4 C65 -178.7(3)
C67 C65 N4 C64 -99.9(4)
C66 C65 N4 C64 132.3(4)
C2 C1 O1 C9 -3.3(5)
C10 C1 O1 C9 173.0(3)
C8 C9 O1 C1 -176.5(3)
C4 C9 O1 C1 2.7(5)
C20 C19 O4 C27 1.1(5)
C28 C19 O4 C27 -177.5(3)
C26 C27 O4 C19 178.6(3)
C22 C27 O4 C19 0.2(5)
C38 C37 O7 C45 -4.0(5)
C46 C37 O7 C45 174.6(3)
C44 C45 O7 C37 -175.7(3)
C40 C45 O7 C37 3.4(5)
C56 C55 O10 C63 -0.5(5)
C64 C55 O10 C63 179.2(3)
C58 C63 O10 C55 1.0(5)
C62 C63 O10 C55 -179.5(3)
